data_8103252
loop_
_publ_author_name
'Li-Na Cui'
'Xin Zhao'
'Yu-Han Jiang'
'Zhong-Feng Li'
'Qiong-Hua Jin'
'Cun-Lin Zhang'

_publ_section_title
;
 Crystal structure of
 catena-{bis(?-acetato-O,O':O')-[?-bis(diphenylphosphino)butane-P,P']disilver(I)},
 Ag2(C2H3O2)2(C28H28P2)
;
_journal_issue 4
_journal_name_full 'Zeitschrift f\"ur Kristallographie - New Crystal Structures'
_journal_page_first 627
_journal_volume 226
_journal_year 2011
_chemical_formula_sum 'C32 H34 Ag2 O4 P2'
_chemical_formula_weight 760.27
_space_group_IT_number 15
_symmetry_cell_setting monoclinic
_symmetry_space_group_name_Hall '-C 2yc'
_symmetry_space_group_name_H-M 'C 1 2/c 1'
_atom_sites_solution_hydrogens geom
_atom_sites_solution_primary direct
_atom_sites_solution_secondary difmap
_audit_creation_method SHELXL-97
_cell_angle_alpha 90.00
_cell_angle_beta 98.3080(10)
_cell_angle_gamma 90.00
_cell_formula_units_Z 4
_cell_length_a 19.7179(17)
_cell_length_b 14.1074(13)
_cell_length_c 11.2581(10)
_cell_measurement_reflns_used 2881
_cell_measurement_temperature 298(2)
_cell_measurement_theta_max 24.145
_cell_measurement_theta_min 2.444
_cell_volume 3098.8(5)
_computing_cell_refinement 'Bruker SMART'
_computing_data_collection 'Bruker SMART'
_computing_data_reduction 'Bruker SAINT'
_computing_molecular_graphics 'Bruker SHELXTL'
_computing_publication_material 'Bruker SHELXTL'
_computing_structure_refinement 'SHELXL-97 (Sheldrick, 1997)'
_computing_structure_solution 'SHELXS-97 (Sheldrick, 1990)'
_diffrn_ambient_temperature 298(2)
_diffrn_measured_fraction_theta_full 0.998
_diffrn_measured_fraction_theta_max 0.998
_diffrn_measurement_device_type 'CCD area detector'
_diffrn_measurement_method 'phi and omega scans'
_diffrn_radiation_monochromator graphite
_diffrn_radiation_source 'fine-focus sealed tube'
_diffrn_radiation_type MoK\a
_diffrn_radiation_wavelength 0.71073
_diffrn_reflns_av_R_equivalents 0.0395
_diffrn_reflns_av_sigmaI/netI 0.0448
_diffrn_reflns_limit_h_max 20
_diffrn_reflns_limit_h_min -23
_diffrn_reflns_limit_k_max 16
_diffrn_reflns_limit_k_min -15
_diffrn_reflns_limit_l_max 13
_diffrn_reflns_limit_l_min -8
_diffrn_reflns_number 7895
_diffrn_reflns_theta_full 25.01
_diffrn_reflns_theta_max 25.01
_diffrn_reflns_theta_min 2.44
_exptl_absorpt_coefficient_mu 1.402
_exptl_absorpt_correction_T_max 0.7479
_exptl_absorpt_correction_T_min 0.5840
_exptl_absorpt_correction_type multi-scan
_exptl_absorpt_process_details sadabs
_exptl_crystal_colour colourless
_exptl_crystal_density_diffrn 1.630
_exptl_crystal_density_method 'not measured'
_exptl_crystal_description block
_exptl_crystal_F_000 1528
_exptl_crystal_size_max 0.43
_exptl_crystal_size_mid 0.36
_exptl_crystal_size_min 0.22
_refine_diff_density_max 0.553
_refine_diff_density_min -0.672
_refine_diff_density_rms 0.086
_refine_ls_extinction_method none
_refine_ls_goodness_of_fit_ref 1.071
_refine_ls_hydrogen_treatment constr
_refine_ls_matrix_type full
_refine_ls_number_parameters 182
_refine_ls_number_reflns 2737
_refine_ls_number_restraints 0
_refine_ls_restrained_S_all 1.071
_refine_ls_R_factor_all 0.0670
_refine_ls_R_factor_gt 0.0377
_refine_ls_shift/su_max 0.001
_refine_ls_shift/su_mean 0.000
_refine_ls_structure_factor_coef Fsqd
_refine_ls_weighting_details 'calc w=1/[\s^2^(Fo^2^)+(0.0460P)^2^+5.0735P] where P=(Fo^2^+2Fc^2^)/3'
_refine_ls_weighting_scheme calc
_refine_ls_wR_factor_gt 0.0850
_refine_ls_wR_factor_ref 0.1087
_reflns_number_gt 1885
_reflns_number_total 2737
_reflns_threshold_expression >2sigma(I)
_cod_data_source_file 1267-3598.cff
_cod_data_source_block 110102d
_cod_depositor_comments
;
The following automatic conversions were performed:

'_symmetry_cell_setting' value 'Monoclinic' changed to 'monoclinic'
according to /home/saulius/struct/CIF-dictionaries/cif_core.dic
dictionary named 'cif_core.dic' version 2.4.1 from 2010-06-29.

Automatic conversion script
Id: cif_fix_values 1715 2011-07-08 13:25:40Z adriana 
;
_cod_original_sg_symbol_H-M C2/c
_cod_database_code 8103252

loop_
_symmetry_equiv_pos_as_xyz
'x, y, z'
'-x, y, -z+1/2'
'x+1/2, y+1/2, z'
'-x+1/2, y+1/2, -z+1/2'
'-x, -y, -z'
'x, -y, z-1/2'
'-x+1/2, -y+1/2, -z'
'x+1/2, -y+1/2, z-1/2'

loop_
_atom_site_label
_atom_site_type_symbol
_atom_site_fract_x
_atom_site_fract_y
_atom_site_fract_z
_atom_site_U_iso_or_equiv
_atom_site_adp_type
_atom_site_occupancy
_atom_site_symmetry_multiplicity
_atom_site_calc_flag
_atom_site_refinement_flags
Ag1 Ag 0.58113(2) 0.71529(3) 0.70204(4) 0.0638(2) Uani 1 1 d .
O1 O 0.5424(2) 0.8491(3) 0.6020(3) 0.0683(10) Uani 1 1 d .
O2 O 0.4645(2) 0.7385(3) 0.5908(3) 0.0677(10) Uani 1 1 d .
P1 P 0.66255(6) 0.60441(8) 0.78191(10) 0.0399(3) Uani 1 1 d .
C1 C 0.4847(3) 0.8174(4) 0.5631(5) 0.0551(13) Uani 1 1 d .
C2 C 0.4396(3) 0.8748(5) 0.4716(6) 0.087(2) Uani 1 1 d .
H2A H 0.4540 0.9399 0.4768 0.130 Uiso 1 1 calc R
H2B H 0.3930 0.8705 0.4866 0.130 Uiso 1 1 calc R
H2C H 0.4428 0.8509 0.3928 0.130 Uiso 1 1 calc R
C3 C 0.7003(3) 0.6388(3) 0.9331(4) 0.0444(11) Uani 1 1 d .
H3A H 0.6647 0.6409 0.9840 0.053 Uiso 1 1 calc R
H3B H 0.7334 0.5910 0.9653 0.053 Uiso 1 1 calc R
C4 C 0.7360(3) 0.7350(3) 0.9369(4) 0.0450(12) Uani 1 1 d .
H4A H 0.7732 0.7320 0.8894 0.054 Uiso 1 1 calc R
H4B H 0.7036 0.7823 0.9011 0.054 Uiso 1 1 calc R
C5 C 0.7350(2) 0.5872(3) 0.7029(4) 0.0395(11) Uani 1 1 d .
C6 C 0.7932(3) 0.5393(4) 0.7515(4) 0.0522(13) Uani 1 1 d .
H6 H 0.7951 0.5116 0.8269 0.063 Uiso 1 1 calc R
C7 C 0.8491(3) 0.5313(4) 0.6906(5) 0.0609(14) Uani 1 1 d .
H7 H 0.8879 0.4982 0.7241 0.073 Uiso 1 1 calc R
C8 C 0.8462(3) 0.5730(4) 0.5801(5) 0.0661(16) Uani 1 1 d .
H8 H 0.8836 0.5687 0.5386 0.079 Uiso 1 1 calc R
C9 C 0.7891(3) 0.6207(4) 0.5304(5) 0.0593(14) Uani 1 1 d .
H9 H 0.7878 0.6492 0.4556 0.071 Uiso 1 1 calc R
C10 C 0.7338(3) 0.6269(3) 0.5899(4) 0.0507(13) Uani 1 1 d .
H10 H 0.6946 0.6583 0.5542 0.061 Uiso 1 1 calc R
C11 C 0.6281(2) 0.4871(3) 0.8064(4) 0.0408(11) Uani 1 1 d .
C12 C 0.6529(3) 0.4045(3) 0.7624(4) 0.0481(12) Uani 1 1 d .
H12 H 0.6877 0.4072 0.7147 0.058 Uiso 1 1 calc R
C13 C 0.6260(3) 0.3182(4) 0.7892(5) 0.0604(14) Uani 1 1 d .
H13 H 0.6434 0.2628 0.7606 0.073 Uiso 1 1 calc R
C14 C 0.5743(3) 0.3128(4) 0.8570(5) 0.0583(14) Uani 1 1 d .
H14 H 0.5562 0.2544 0.8741 0.070 Uiso 1 1 calc R
C15 C 0.5494(3) 0.3944(4) 0.8995(5) 0.0639(15) Uani 1 1 d .
H15 H 0.5145 0.3914 0.9468 0.077 Uiso 1 1 calc R
C16 C 0.5753(3) 0.4807(4) 0.8733(4) 0.0556(13) Uani 1 1 d .
H16 H 0.5569 0.5358 0.9011 0.067 Uiso 1 1 calc R

loop_
_atom_site_aniso_label
_atom_site_aniso_U_11
_atom_site_aniso_U_22
_atom_site_aniso_U_33
_atom_site_aniso_U_23
_atom_site_aniso_U_13
_atom_site_aniso_U_12
Ag1 0.0613(3) 0.0676(3) 0.0613(3) 0.0052(2) 0.0047(2) 0.0178(2)
O1 0.062(3) 0.067(2) 0.075(3) 0.0173(19) 0.007(2) 0.000(2)
O2 0.069(3) 0.070(3) 0.066(2) 0.0039(19) 0.0195(19) -0.003(2)
P1 0.0431(8) 0.0403(7) 0.0364(6) -0.0012(5) 0.0063(5) -0.0002(5)
C1 0.056(4) 0.050(3) 0.064(3) 0.000(3) 0.023(3) 0.010(3)
C2 0.075(5) 0.080(4) 0.099(5) 0.007(4) -0.006(4) 0.025(4)
C3 0.053(3) 0.044(3) 0.036(2) -0.0042(19) 0.009(2) -0.004(2)
C4 0.059(3) 0.043(3) 0.033(2) -0.0025(19) 0.006(2) -0.001(2)
C5 0.048(3) 0.035(2) 0.034(2) -0.0007(19) 0.004(2) -0.004(2)
C6 0.055(4) 0.059(3) 0.044(3) 0.003(2) 0.010(2) 0.002(3)
C7 0.047(3) 0.067(4) 0.070(4) -0.012(3) 0.013(3) -0.003(3)
C8 0.060(4) 0.067(4) 0.078(4) -0.024(3) 0.035(3) -0.022(3)
C9 0.081(4) 0.052(3) 0.050(3) -0.007(2) 0.027(3) -0.016(3)
C10 0.065(4) 0.044(3) 0.042(3) 0.000(2) 0.007(2) -0.005(2)
C11 0.045(3) 0.044(3) 0.034(2) -0.0028(19) 0.006(2) -0.002(2)
C12 0.051(3) 0.051(3) 0.044(3) -0.008(2) 0.012(2) -0.007(2)
C13 0.072(4) 0.049(3) 0.062(3) -0.011(2) 0.012(3) -0.008(3)
C14 0.059(4) 0.053(3) 0.064(3) 0.003(3) 0.011(3) -0.017(3)
C15 0.057(4) 0.071(4) 0.068(4) 0.001(3) 0.025(3) -0.012(3)
C16 0.052(3) 0.055(3) 0.064(3) -0.009(2) 0.022(3) -0.004(3)

loop_
_atom_type_symbol
_atom_type_description
_atom_type_scat_dispersion_real
_atom_type_scat_dispersion_imag
_atom_type_scat_source
C C 0.0033 0.0016 'International Tables Vol C Tables 4.2.6.8 and 6.1.1.4'
H H 0.0000 0.0000 'International Tables Vol C Tables 4.2.6.8 and 6.1.1.4'
P P 0.1023 0.0942 'International Tables Vol C Tables 4.2.6.8 and 6.1.1.4'
O O 0.0106 0.0060 'International Tables Vol C Tables 4.2.6.8 and 6.1.1.4'
Ag Ag -0.8971 1.1015 'International Tables Vol C Tables 4.2.6.8 and 6.1.1.4'

loop_
_geom_angle_atom_site_label_1
_geom_angle_atom_site_label_2
_geom_angle_atom_site_label_3
_geom_angle
_geom_angle_site_symmetry_1
O1 Ag1 P1 155.96(11) .
O1 Ag1 O2 54.46(14) .
P1 Ag1 O2 145.36(10) .
C1 O1 Ag1 95.8(3) .
C1 O2 Ag1 86.4(3) .
C5 P1 C3 104.5(2) .
C5 P1 C11 106.9(2) .
C3 P1 C11 102.2(2) .
C5 P1 Ag1 116.80(14) .
C3 P1 Ag1 110.38(16) .
C11 P1 Ag1 114.66(15) .
O2 C1 O1 123.2(5) .
O2 C1 C2 118.6(6) .
O1 C1 C2 118.1(5) .
C1 C2 H2A 109.5 .
C1 C2 H2B 109.5 .
H2A C2 H2B 109.5 .
C1 C2 H2C 109.5 .
H2A C2 H2C 109.5 .
H2B C2 H2C 109.5 .
C4 C3 P1 112.8(3) .
C4 C3 H3A 109.0 .
P1 C3 H3A 109.0 .
C4 C3 H3B 109.0 .
P1 C3 H3B 109.0 .
H3A C3 H3B 107.8 .
C4 C4 C3 112.3(5) 7_667
C4 C4 H4A 109.1 7_667
C3 C4 H4A 109.1 .
C4 C4 H4B 109.1 7_667
C3 C4 H4B 109.1 .
H4A C4 H4B 107.9 .
C6 C5 C10 117.8(5) .
C6 C5 P1 123.0(3) .
C10 C5 P1 119.2(4) .
C5 C6 C7 121.4(5) .
C5 C6 H6 119.3 .
C7 C6 H6 119.3 .
C8 C7 C6 119.0(5) .
C8 C7 H7 120.5 .
C6 C7 H7 120.5 .
C9 C8 C7 120.6(5) .
C9 C8 H8 119.7 .
C7 C8 H8 119.7 .
C8 C9 C10 120.2(5) .
C8 C9 H9 119.9 .
C10 C9 H9 119.9 .
C9 C10 C5 121.1(5) .
C9 C10 H10 119.5 .
C5 C10 H10 119.5 .
C16 C11 C12 118.5(4) .
C16 C11 P1 118.1(4) .
C12 C11 P1 123.5(4) .
C13 C12 C11 119.9(5) .
C13 C12 H12 120.1 .
C11 C12 H12 120.1 .
C14 C13 C12 121.0(5) .
C14 C13 H13 119.5 .
C12 C13 H13 119.5 .
C13 C14 C15 119.1(5) .
C13 C14 H14 120.5 .
C15 C14 H14 120.5 .
C14 C15 C16 120.7(5) .
C14 C15 H15 119.7 .
C16 C15 H15 119.7 .
C15 C16 C11 120.8(5) .
C15 C16 H16 119.6 .
C11 C16 H16 119.6 .

loop_
_geom_bond_atom_site_label_1
_geom_bond_atom_site_label_2
_geom_bond_distance
_geom_bond_site_symmetry_2
Ag1 O1 2.273(4) .
Ag1 P1 2.3271(12) .
Ag1 O2 2.476(4) .
O1 C1 1.242(6) .
O2 C1 1.238(6) .
P1 C5 1.805(5) .
P1 C3 1.823(4) .
P1 C11 1.825(5) .
C1 C2 1.498(7) .
C2 H2A 0.9600 .
C2 H2B 0.9600 .
C2 H2C 0.9600 .
C3 C4 1.526(6) .
C3 H3A 0.9700 .
C3 H3B 0.9700 .
C4 C4 1.509(8) 7_667
C4 H4A 0.9700 .
C4 H4B 0.9700 .
C5 C6 1.376(7) .
C5 C10 1.387(6) .
C6 C7 1.384(7) .
C6 H6 0.9300 .
C7 C8 1.370(8) .
C7 H7 0.9300 .
C8 C9 1.361(8) .
C8 H8 0.9300 .
C9 C10 1.363(7) .
C9 H9 0.9300 .
C10 H10 0.9300 .
C11 C16 1.373(7) .
C11 C12 1.383(6) .
C12 C13 1.380(7) .
C12 H12 0.9300 .
C13 C14 1.361(8) .
C13 H13 0.9300 .
C14 C15 1.365(7) .
C14 H14 0.9300 .
C15 C16 1.369(7) .
C15 H15 0.9300 .
C16 H16 0.9300 .

loop_
_geom_torsion_atom_site_label_1
_geom_torsion_atom_site_label_2
_geom_torsion_atom_site_label_3
_geom_torsion_atom_site_label_4
_geom_torsion
_geom_torsion_site_symmetry_4
P1 Ag1 O1 C1 149.2(3) .
O2 Ag1 O1 C1 -2.5(3) .
O1 Ag1 O2 C1 2.5(3) .
P1 Ag1 O2 C1 -157.6(3) .
O1 Ag1 P1 C5 -31.2(3) .
O2 Ag1 P1 C5 106.1(2) .
O1 Ag1 P1 C3 87.9(3) .
O2 Ag1 P1 C3 -134.8(2) .
O1 Ag1 P1 C11 -157.3(3) .
O2 Ag1 P1 C11 -20.1(2) .
Ag1 O2 C1 O1 -4.5(5) .
Ag1 O2 C1 C2 171.0(5) .
Ag1 O1 C1 O2 4.9(6) .
Ag1 O1 C1 C2 -170.6(4) .
C5 P1 C3 C4 66.4(4) .
C11 P1 C3 C4 177.7(3) .
Ag1 P1 C3 C4 -59.9(4) .
P1 C3 C4 C4 177.2(5) 7_667
C3 P1 C5 C6 44.2(4) .
C11 P1 C5 C6 -63.6(4) .
Ag1 P1 C5 C6 166.5(3) .
C3 P1 C5 C10 -133.1(4) .
C11 P1 C5 C10 119.1(4) .
Ag1 P1 C5 C10 -10.8(4) .
C10 C5 C6 C7 0.4(7) .
P1 C5 C6 C7 -176.9(4) .
C5 C6 C7 C8 0.7(8) .
C6 C7 C8 C9 -0.7(8) .
C7 C8 C9 C10 -0.5(8) .
C8 C9 C10 C5 1.6(7) .
C6 C5 C10 C9 -1.6(7) .
P1 C5 C10 C9 175.8(4) .
C5 P1 C11 C16 175.3(4) .
C3 P1 C11 C16 65.8(4) .
Ag1 P1 C11 C16 -53.6(4) .
C5 P1 C11 C12 -4.0(4) .
C3 P1 C11 C12 -113.5(4) .
Ag1 P1 C11 C12 127.1(4) .
C16 C11 C12 C13 -2.1(7) .
P1 C11 C12 C13 177.3(4) .
C11 C12 C13 C14 1.2(8) .
C12 C13 C14 C15 -0.6(8) .
C13 C14 C15 C16 0.9(9) .
C14 C15 C16 C11 -1.8(9) .
C12 C11 C16 C15 2.4(8) .
P1 C11 C16 C15 -177.0(4) .
